data_7015169
loop_
_publ_author_name
'Li, Lidong'
'Gomes, Clara S. B.'
'Gomes, Pedro T.'
'Duarte, M. Teresa'
'Fan, Zhiqiang'

_publ_section_title
;
 New tetradentate N,N,N,N-chelating \a-diimine ligands and their
 corresponding zinc and nickel complexes: synthesis, characterisation
 and testing as olefin polymerisation catalysts.
;
_journal_issue 13
_journal_name_full 'Dalton transactions (Cambridge, England : 2003)'
_journal_page_first 3365
_journal_page_last 3380
_journal_paper_doi 10.1039/c0dt01308k
_journal_volume 40
_journal_year 2011
_chemical_formula_moiety 'C40 H26 Cl N8 Zn, C2 H3 Cl3 N Zn'
_chemical_formula_sum 'C42 H29 Cl4 N9 Zn2'
_chemical_formula_weight 932.28
_space_group_IT_number 2
_symmetry_cell_setting triclinic
_symmetry_Int_Tables_number 2
_symmetry_space_group_name_Hall '-P 1'
_symmetry_space_group_name_H-M 'P -1'
_atom_sites_solution_hydrogens geom
_atom_sites_solution_primary direct
_atom_sites_solution_secondary difmap
_audit_creation_method SHELXL-97
_cell_angle_alpha 64.537(3)
_cell_angle_beta 73.910(6)
_cell_angle_gamma 76.324(4)
_cell_formula_units_Z 2
_cell_length_a 11.8970(10)
_cell_length_b 13.2519(12)
_cell_length_c 15.2286(18)
_cell_measurement_reflns_used 7792
_cell_measurement_temperature 150(2)
_cell_measurement_theta_max 25.77
_cell_measurement_theta_min 3.02
_cell_volume 2063.7(4)
_computing_cell_refinement 'Bruker SMART (Bruker, 1997)'
_computing_data_collection 'Bruker SMART (Bruker, 1997)'
_computing_data_reduction 'Bruker SAINT (Bruker, 1997)'
_computing_molecular_graphics ORTEP
_computing_publication_material enCIFer
_computing_structure_refinement 'SHELXL-97 (Sheldrick, 2008)'
_computing_structure_solution SIR92
_diffrn_ambient_temperature 150(2)
_diffrn_measured_fraction_theta_full 0.983
_diffrn_measured_fraction_theta_max 0.983
_diffrn_measurement_device_type 'CCD area detector'
_diffrn_measurement_method 'phi and omega scans'
_diffrn_radiation_monochromator graphite
_diffrn_radiation_probe x-ray
_diffrn_radiation_type MoK\a
_diffrn_radiation_wavelength 0.71073
_diffrn_reflns_av_R_equivalents 0.0469
_diffrn_reflns_av_sigmaI/netI 0.0462
_diffrn_reflns_limit_h_max 14
_diffrn_reflns_limit_h_min -14
_diffrn_reflns_limit_k_max 16
_diffrn_reflns_limit_k_min -16
_diffrn_reflns_limit_l_max 18
_diffrn_reflns_limit_l_min -15
_diffrn_reflns_number 34985
_diffrn_reflns_theta_full 25.77
_diffrn_reflns_theta_max 25.77
_diffrn_reflns_theta_min 3.02
_diffrn_source 'fine-focus sealed tube'
_exptl_absorpt_coefficient_mu 1.464
_exptl_absorpt_correction_T_max 0.8918
_exptl_absorpt_correction_T_min 0.7583
_exptl_absorpt_correction_type multi-scan
_exptl_absorpt_process_details 'SADABS (Sheldrick, 1996)'
_exptl_crystal_colour orange
_exptl_crystal_density_diffrn 1.500
_exptl_crystal_density_method 'not measured'
_exptl_crystal_description plate
_exptl_crystal_F_000 944
_exptl_crystal_size_max 0.20
_exptl_crystal_size_mid 0.16
_exptl_crystal_size_min 0.08
_platon_squeeze_details
;
;
_refine_diff_density_max 1.351
_refine_diff_density_min -0.950
_refine_diff_density_rms 0.098
_refine_ls_extinction_method none
_refine_ls_goodness_of_fit_ref 1.096
_refine_ls_hydrogen_treatment constr
_refine_ls_matrix_type full
_refine_ls_number_parameters 515
_refine_ls_number_reflns 7792
_refine_ls_number_restraints 0
_refine_ls_restrained_S_all 1.096
_refine_ls_R_factor_all 0.0711
_refine_ls_R_factor_gt 0.0506
_refine_ls_shift/su_max 0.002
_refine_ls_shift/su_mean 0.000
_refine_ls_structure_factor_coef Fsqd
_refine_ls_weighting_details 'calc w=1/[\s^2^(Fo^2^)+(0.0930P)^2^+0.0000P] where P=(Fo^2^+2Fc^2^)/3'
_refine_ls_weighting_scheme calc
_refine_ls_wR_factor_gt 0.1431
_refine_ls_wR_factor_ref 0.1517
_reflns_number_gt 5682
_reflns_number_total 7792
_reflns_threshold_expression >2\s(I)
_cod_data_source_file c0dt01308k.txt
_cod_data_source_block 4c
_cod_database_code 7015169

loop_
_symmetry_equiv_pos_as_xyz
'x, y, z'
'-x, -y, -z'

loop_
_atom_site_label
_atom_site_type_symbol
_atom_site_fract_x
_atom_site_fract_y
_atom_site_fract_z
_atom_site_U_iso_or_equiv
_atom_site_adp_type
_atom_site_occupancy
_atom_site_symmetry_multiplicity
_atom_site_calc_flag
_atom_site_refinement_flags
_atom_site_disorder_assembly
_atom_site_disorder_group
Zn1 Zn 0.42970(4) 1.07571(3) -0.16755(3) 0.02432(14) Uani 1 1 d . . .
Zn2 Zn 1.12287(5) -0.26484(4) 0.70823(4) 0.04269(17) Uani 1 1 d . . .
Cl1 Cl 0.61789(8) 1.08185(8) -0.17460(7) 0.0316(2) Uani 1 1 d . . .
Cl2 Cl 1.18307(12) -0.28821(10) 0.84263(9) 0.0561(3) Uani 1 1 d . . .
Cl3 Cl 1.00862(10) -0.38743(9) 0.72540(9) 0.0457(3) Uani 1 1 d . . .
Cl4 Cl 1.26750(14) -0.25680(15) 0.57781(12) 0.0758(4) Uani 1 1 d . . .
N1 N 0.3946(3) 0.9083(3) -0.0666(2) 0.0277(7) Uani 1 1 d . . .
N2 N 0.2816(3) 1.1042(2) -0.0547(2) 0.0238(7) Uani 1 1 d . . .
N3 N 0.4055(3) 1.0068(3) -0.2636(2) 0.0296(7) Uani 1 1 d . . .
N4 N 0.3627(3) 1.0713(3) -0.3449(2) 0.0315(8) Uani 1 1 d . . .
N5 N 0.3568(3) 1.0014(3) -0.3857(2) 0.0331(8) Uani 1 1 d . . .
N6 N 0.3698(3) 1.2410(3) -0.2557(2) 0.0283(7) Uani 1 1 d . . .
N7 N 0.4057(3) 1.2785(3) -0.3525(2) 0.0323(8) Uani 1 1 d . . .
N8 N 0.3485(3) 1.3834(3) -0.3885(2) 0.0280(7) Uani 1 1 d . . .
N9 N 1.0286(4) -0.1025(3) 0.6668(3) 0.0555(11) Uani 1 1 d . . .
C1 C 0.2937(3) 0.9067(3) -0.0088(3) 0.0269(8) Uani 1 1 d . . .
C2 C 0.2163(3) 0.8193(3) 0.0529(3) 0.0279(9) Uani 1 1 d . . .
C3 C 0.2210(4) 0.7087(3) 0.0681(3) 0.0341(9) Uani 1 1 d . . .
H3 H 0.2863 0.6723 0.0377 0.041 Uiso 1 1 calc R . .
C4 C 0.1241(4) 0.6514(4) 0.1310(3) 0.0424(11) Uani 1 1 d . . .
H4 H 0.1265 0.5762 0.1423 0.051 Uiso 1 1 calc R . .
C5 C 0.0267(4) 0.7039(4) 0.1757(3) 0.0380(10) Uani 1 1 d . . .
H5 H -0.0339 0.6627 0.2186 0.046 Uiso 1 1 calc R . .
C6 C 0.0162(3) 0.8178(3) 0.1586(3) 0.0305(9) Uani 1 1 d . . .
C7 C 0.1140(3) 0.8744(3) 0.0970(3) 0.0287(9) Uani 1 1 d . . .
C8 C -0.0818(3) 0.8847(3) 0.1943(3) 0.0326(9) Uani 1 1 d . . .
H8 H -0.1469 0.8509 0.2380 0.039 Uiso 1 1 calc R . .
C9 C -0.0825(3) 0.9983(4) 0.1657(3) 0.0327(9) Uani 1 1 d . . .
H9 H -0.1494 1.0402 0.1885 0.039 Uiso 1 1 calc R . .
C10 C 0.0167(3) 1.0537(3) 0.1018(3) 0.0307(9) Uani 1 1 d . . .
H10 H 0.0141 1.1309 0.0825 0.037 Uiso 1 1 calc R . .
C11 C 0.1162(3) 0.9912(3) 0.0694(2) 0.0258(8) Uani 1 1 d . . .
C12 C 0.2310(3) 1.0158(3) 0.0002(3) 0.0261(8) Uani 1 1 d . . .
C13 C 0.4586(3) 0.8086(3) -0.0794(3) 0.0286(9) Uani 1 1 d . . .
C14 C 0.5062(4) 0.7210(3) -0.0032(3) 0.0386(11) Uani 1 1 d . . .
H14 H 0.4972 0.7267 0.0572 0.046 Uiso 1 1 calc R . .
C15 C 0.5681(4) 0.6237(4) -0.0178(4) 0.0459(12) Uani 1 1 d . . .
H15 H 0.5993 0.5639 0.0335 0.055 Uiso 1 1 calc R . .
C16 C 0.5824(4) 0.6167(4) -0.1070(4) 0.0493(13) Uani 1 1 d . . .
H16 H 0.6229 0.5516 -0.1161 0.059 Uiso 1 1 calc R . .
C17 C 0.5377(4) 0.7048(4) -0.1838(4) 0.0430(11) Uani 1 1 d . . .
H17 H 0.5493 0.6993 -0.2446 0.052 Uiso 1 1 calc R . .
C18 C 0.4750(3) 0.8026(3) -0.1711(3) 0.0294(9) Uani 1 1 d . . .
C19 C 0.4261(3) 0.8961(3) -0.2536(3) 0.0282(8) Uani 1 1 d . . .
C20 C 0.3938(3) 0.8939(4) -0.3314(3) 0.0356(10) Uani 1 1 d . . .
H20 H 0.3968 0.8308 -0.3445 0.043 Uiso 1 1 calc R . .
C21 C 0.3150(4) 1.0491(4) -0.4776(3) 0.0436(12) Uani 1 1 d . . .
C22 C 0.2432(5) 1.1509(6) -0.4989(4) 0.0743(18) Uani 1 1 d . . .
H22 H 0.2216 1.1857 -0.4540 0.089 Uiso 1 1 calc R . .
C23 C 0.2028(7) 1.2017(7) -0.5872(5) 0.103(3) Uani 1 1 d . . .
H23 H 0.1547 1.2710 -0.6029 0.123 Uiso 1 1 calc R . .
C24 C 0.2360(6) 1.1465(7) -0.6512(4) 0.084(2) Uani 1 1 d . . .
H24 H 0.2094 1.1795 -0.7107 0.101 Uiso 1 1 calc R . .
C25 C 0.3072(5) 1.0443(6) -0.6296(4) 0.0674(18) Uani 1 1 d . . .
H25 H 0.3276 1.0080 -0.6733 0.081 Uiso 1 1 calc R . .
C26 C 0.3487(4) 0.9957(5) -0.5405(3) 0.0511(13) Uani 1 1 d . . .
H26 H 0.3988 0.9277 -0.5251 0.061 Uiso 1 1 calc R . .
C27 C 0.2396(3) 1.2083(3) -0.0427(3) 0.0253(8) Uani 1 1 d . . .
C28 C 0.2024(3) 1.2090(3) 0.0522(3) 0.0319(9) Uani 1 1 d . . .
H28 H 0.2072 1.1413 0.1071 0.038 Uiso 1 1 calc R . .
C29 C 0.1588(4) 1.3077(4) 0.0663(3) 0.0353(10) Uani 1 1 d . . .
H29 H 0.1329 1.3066 0.1302 0.042 Uiso 1 1 calc R . .
C30 C 0.1536(4) 1.4092(4) -0.0156(3) 0.0370(10) Uani 1 1 d . . .
H30 H 0.1201 1.4759 -0.0068 0.044 Uiso 1 1 calc R . .
C31 C 0.1975(3) 1.4110(3) -0.1091(3) 0.0315(9) Uani 1 1 d . . .
H31 H 0.1976 1.4801 -0.1630 0.038 Uiso 1 1 calc R . .
C32 C 0.2428(3) 1.3113(3) -0.1263(3) 0.0272(8) Uani 1 1 d . . .
C33 C 0.2912(3) 1.3220(3) -0.2288(3) 0.0258(8) Uani 1 1 d . . .
C34 C 0.2773(4) 1.4130(3) -0.3151(3) 0.0301(9) Uani 1 1 d . . .
H34 H 0.2289 1.4811 -0.3217 0.036 Uiso 1 1 calc R . .
C35 C 0.3677(4) 1.4468(3) -0.4941(3) 0.0352(10) Uani 1 1 d . . .
C36 C 0.3179(8) 1.5545(4) -0.5316(4) 0.098(3) Uani 1 1 d . . .
H36 H 0.2670 1.5880 -0.4901 0.117 Uiso 1 1 calc R . .
C37 C 0.3442(10) 1.6150(5) -0.6340(5) 0.128(4) Uani 1 1 d . . .
H37 H 0.3133 1.6908 -0.6598 0.153 Uiso 1 1 calc R . .
C38 C 0.4107(8) 1.5690(5) -0.6952(4) 0.091(2) Uani 1 1 d . . .
H38 H 0.4174 1.6077 -0.7634 0.109 Uiso 1 1 calc R . .
C39 C 0.4694(6) 1.4643(5) -0.6571(4) 0.0712(18) Uani 1 1 d . . .
H39 H 0.5248 1.4344 -0.6993 0.085 Uiso 1 1 calc R . .
C40 C 0.4477(5) 1.4006(5) -0.5550(4) 0.0664(16) Uani 1 1 d . . .
H40 H 0.4870 1.3280 -0.5289 0.080 Uiso 1 1 calc R . .
C41 C 0.9175(5) 0.1006(4) 0.6238(5) 0.0665(16) Uani 1 1 d . . .
H41A H 0.8509 0.1004 0.6768 0.100 Uiso 1 1 calc R . .
H41B H 0.8905 0.1262 0.5629 0.100 Uiso 1 1 calc R . .
H41C H 0.9692 0.1503 0.6171 0.100 Uiso 1 1 calc R . .
C42 C 0.9804(4) -0.0124(4) 0.6460(4) 0.0482(12) Uani 1 1 d . . .

loop_
_atom_site_aniso_label
_atom_site_aniso_U_11
_atom_site_aniso_U_22
_atom_site_aniso_U_33
_atom_site_aniso_U_23
_atom_site_aniso_U_13
_atom_site_aniso_U_12
Zn1 0.0215(2) 0.0235(2) 0.0190(2) 0.00111(17) -0.00337(17) -0.00600(17)
Zn2 0.0410(3) 0.0290(3) 0.0492(3) -0.0080(2) -0.0073(2) -0.0049(2)
Cl1 0.0253(5) 0.0383(5) 0.0253(5) -0.0028(4) -0.0070(4) -0.0103(4)
Cl2 0.0651(8) 0.0465(7) 0.0539(7) -0.0071(6) -0.0217(6) -0.0154(6)
Cl3 0.0430(6) 0.0359(6) 0.0529(7) -0.0077(5) -0.0154(5) -0.0075(5)
Cl4 0.0642(9) 0.0963(12) 0.0768(10) -0.0520(9) 0.0169(8) -0.0296(8)
N1 0.0252(17) 0.0296(17) 0.0219(15) -0.0011(13) -0.0053(13) -0.0091(13)
N2 0.0217(16) 0.0273(16) 0.0174(14) 0.0001(13) -0.0066(12) -0.0085(13)
N3 0.0244(17) 0.0324(18) 0.0281(17) -0.0050(14) -0.0090(14) -0.0059(14)
N4 0.0268(17) 0.0396(19) 0.0230(16) -0.0049(15) -0.0078(14) -0.0063(14)
N5 0.0273(18) 0.045(2) 0.0258(17) -0.0092(16) -0.0076(14) -0.0094(15)
N6 0.0299(17) 0.0250(16) 0.0188(15) 0.0019(13) -0.0019(13) -0.0073(13)
N7 0.0371(19) 0.0260(17) 0.0236(16) 0.0003(13) -0.0032(14) -0.0090(14)
N8 0.0362(18) 0.0233(16) 0.0211(16) -0.0004(13) -0.0085(14) -0.0111(14)
N9 0.065(3) 0.036(2) 0.065(3) -0.020(2) -0.013(2) -0.003(2)
C1 0.024(2) 0.033(2) 0.0177(17) 0.0023(15) -0.0076(15) -0.0113(16)
C2 0.024(2) 0.031(2) 0.0220(18) 0.0008(16) -0.0071(15) -0.0106(16)
C3 0.029(2) 0.033(2) 0.034(2) -0.0054(18) -0.0046(18) -0.0097(17)
C4 0.034(2) 0.033(2) 0.049(3) -0.001(2) -0.005(2) -0.0184(19)
C5 0.026(2) 0.038(2) 0.039(2) 0.0008(19) -0.0066(18) -0.0170(18)
C6 0.024(2) 0.038(2) 0.0219(19) 0.0013(16) -0.0069(16) -0.0142(17)
C7 0.026(2) 0.034(2) 0.0174(17) 0.0042(16) -0.0096(15) -0.0105(16)
C8 0.023(2) 0.043(2) 0.0251(19) -0.0027(18) -0.0027(16) -0.0163(17)
C9 0.0174(19) 0.046(2) 0.026(2) -0.0072(18) -0.0001(15) -0.0073(17)
C10 0.028(2) 0.031(2) 0.027(2) -0.0003(17) -0.0082(17) -0.0114(17)
C11 0.027(2) 0.030(2) 0.0151(17) 0.0010(15) -0.0070(15) -0.0117(16)
C12 0.0244(19) 0.031(2) 0.0182(17) -0.0004(15) -0.0084(15) -0.0095(16)
C13 0.0148(18) 0.0247(19) 0.039(2) -0.0022(17) -0.0050(16) -0.0098(15)
C14 0.030(2) 0.036(2) 0.039(2) 0.0049(19) -0.0135(19) -0.0152(18)
C15 0.030(2) 0.030(2) 0.062(3) 0.004(2) -0.018(2) -0.0070(18)
C16 0.034(3) 0.032(2) 0.073(4) -0.014(2) -0.014(2) 0.0003(19)
C17 0.039(2) 0.035(2) 0.053(3) -0.016(2) -0.009(2) -0.0050(19)
C18 0.0222(19) 0.029(2) 0.033(2) -0.0050(17) -0.0067(16) -0.0089(16)
C19 0.0180(18) 0.034(2) 0.031(2) -0.0090(17) -0.0055(16) -0.0060(15)
C20 0.027(2) 0.042(2) 0.039(2) -0.016(2) -0.0054(18) -0.0078(18)
C21 0.033(2) 0.070(3) 0.025(2) -0.009(2) -0.0077(18) -0.019(2)
C22 0.073(4) 0.093(5) 0.051(3) -0.022(3) -0.038(3) 0.017(3)
C23 0.113(6) 0.137(7) 0.055(4) -0.034(4) -0.055(4) 0.027(5)
C24 0.058(4) 0.142(7) 0.044(3) -0.014(4) -0.027(3) -0.023(4)
C25 0.045(3) 0.134(6) 0.035(3) -0.034(3) 0.006(2) -0.047(4)
C26 0.041(3) 0.082(4) 0.033(2) -0.020(2) -0.002(2) -0.025(3)
C27 0.0188(18) 0.028(2) 0.0230(18) -0.0028(15) -0.0034(15) -0.0076(15)
C28 0.028(2) 0.039(2) 0.0235(19) -0.0049(17) -0.0028(16) -0.0131(18)
C29 0.027(2) 0.048(3) 0.032(2) -0.018(2) -0.0004(17) -0.0111(18)
C30 0.032(2) 0.039(2) 0.044(3) -0.021(2) -0.0116(19) 0.0005(18)
C31 0.031(2) 0.028(2) 0.031(2) -0.0051(17) -0.0123(17) -0.0032(17)
C32 0.0198(18) 0.031(2) 0.0255(19) -0.0025(16) -0.0085(15) -0.0060(15)
C33 0.0222(19) 0.0227(19) 0.0287(19) -0.0035(16) -0.0076(16) -0.0060(15)
C34 0.034(2) 0.025(2) 0.027(2) -0.0043(16) -0.0085(17) -0.0039(16)
C35 0.055(3) 0.026(2) 0.0199(19) 0.0018(16) -0.0084(19) -0.0164(19)
C36 0.202(8) 0.033(3) 0.025(3) -0.003(2) -0.015(4) 0.018(4)
C37 0.258(12) 0.039(3) 0.044(4) 0.012(3) -0.045(5) 0.018(5)
C38 0.186(8) 0.047(3) 0.021(2) 0.003(3) -0.013(4) -0.023(4)
C39 0.096(5) 0.085(5) 0.029(3) -0.009(3) -0.001(3) -0.046(4)
C40 0.078(4) 0.061(3) 0.034(3) 0.005(2) -0.007(3) -0.013(3)
C41 0.066(4) 0.042(3) 0.088(4) -0.015(3) -0.031(3) 0.001(3)
C42 0.048(3) 0.044(3) 0.056(3) -0.017(2) -0.019(2) -0.007(2)

loop_
_atom_type_symbol
_atom_type_description
_atom_type_scat_dispersion_real
_atom_type_scat_dispersion_imag
_atom_type_scat_source
C C 0.0033 0.0016 'International Tables Vol C Tables 4.2.6.8 and 6.1.1.4'
H H 0.0000 0.0000 'International Tables Vol C Tables 4.2.6.8 and 6.1.1.4'
N N 0.0061 0.0033 'International Tables Vol C Tables 4.2.6.8 and 6.1.1.4'
Cl Cl 0.1484 0.1585 'International Tables Vol C Tables 4.2.6.8 and 6.1.1.4'
Zn Zn 0.2839 1.4301 'International Tables Vol C Tables 4.2.6.8 and 6.1.1.4'

loop_
_geom_angle_atom_site_label_1
_geom_angle_atom_site_label_2
_geom_angle_atom_site_label_3
_geom_angle
_geom_angle_site_symmetry_1
_geom_angle_site_symmetry_3
_geom_angle_publ_flag
N6 Zn1 N3 93.63(12) . . ?
N6 Zn1 N1 150.03(12) . . ?
N3 Zn1 N1 77.69(12) . . ?
N6 Zn1 N2 83.51(11) . . ?
N3 Zn1 N2 119.99(12) . . ?
N1 Zn1 N2 76.57(12) . . ?
N6 Zn1 Cl1 103.46(9) . . ?
N3 Zn1 Cl1 114.28(9) . . ?
N1 Zn1 Cl1 106.26(9) . . ?
N2 Zn1 Cl1 124.69(8) . . ?
N9 Zn2 Cl4 104.33(13) . . ?
N9 Zn2 Cl2 103.66(13) . . ?
Cl4 Zn2 Cl2 114.29(6) . . ?
N9 Zn2 Cl3 109.40(13) . . ?
Cl4 Zn2 Cl3 106.98(6) . . ?
Cl2 Zn2 Cl3 117.32(5) . . ?
C1 N1 C13 121.0(3) . . ?
C1 N1 Zn1 112.9(3) . . ?
C13 N1 Zn1 123.9(2) . . ?
C12 N2 C27 121.8(3) . . ?
C12 N2 Zn1 112.4(3) . . ?
C27 N2 Zn1 125.8(2) . . ?
N4 N3 C19 109.5(3) . . ?
N4 N3 Zn1 121.6(3) . . ?
C19 N3 Zn1 128.9(2) . . ?
N3 N4 N5 105.9(3) . . ?
C20 N5 N4 111.6(3) . . ?
C20 N5 C21 130.1(4) . . ?
N4 N5 C21 118.3(3) . . ?
N7 N6 C33 110.5(3) . . ?
N7 N6 Zn1 119.7(2) . . ?
C33 N6 Zn1 129.8(2) . . ?
N6 N7 N8 106.0(3) . . ?
N7 N8 C34 111.4(3) . . ?
N7 N8 C35 119.3(3) . . ?
C34 N8 C35 129.3(3) . . ?
C42 N9 Zn2 176.8(4) . . ?
N1 C1 C2 134.1(4) . . ?
N1 C1 C12 117.9(3) . . ?
C2 C1 C12 107.9(3) . . ?
C3 C2 C7 119.8(3) . . ?
C3 C2 C1 134.6(4) . . ?
C7 C2 C1 105.4(3) . . ?
C2 C3 C4 118.4(4) . . ?
C2 C3 H3 120.8 . . ?
C4 C3 H3 120.8 . . ?
C5 C4 C3 121.7(4) . . ?
C5 C4 H4 119.2 . . ?
C3 C4 H4 119.2 . . ?
C4 C5 C6 121.7(4) . . ?
C4 C5 H5 119.1 . . ?
C6 C5 H5 119.1 . . ?
C5 C6 C7 116.4(4) . . ?
C5 C6 C8 127.9(4) . . ?
C7 C6 C8 115.6(4) . . ?
C6 C7 C2 121.9(4) . . ?
C6 C7 C11 123.6(4) . . ?
C2 C7 C11 114.4(3) . . ?
C9 C8 C6 121.4(3) . . ?
C9 C8 H8 119.3 . . ?
C6 C8 H8 119.3 . . ?
C8 C9 C10 121.7(4) . . ?
C8 C9 H9 119.2 . . ?
C10 C9 H9 119.2 . . ?
C11 C10 C9 119.0(4) . . ?
C11 C10 H10 120.5 . . ?
C9 C10 H10 120.5 . . ?
C10 C11 C7 118.5(3) . . ?
C10 C11 C12 135.8(3) . . ?
C7 C11 C12 105.4(3) . . ?
N2 C12 C11 136.1(4) . . ?
N2 C12 C1 116.8(3) . . ?
C11 C12 C1 106.9(3) . . ?
C14 C13 C18 120.7(4) . . ?
C14 C13 N1 120.7(4) . . ?
C18 C13 N1 118.5(3) . . ?
C13 C14 C15 119.4(4) . . ?
C13 C14 H14 120.3 . . ?
C15 C14 H14 120.3 . . ?
C16 C15 C14 120.0(4) . . ?
C16 C15 H15 120.0 . . ?
C14 C15 H15 120.0 . . ?
C15 C16 C17 120.7(4) . . ?
C15 C16 H16 119.6 . . ?
C17 C16 H16 119.6 . . ?
C16 C17 C18 120.5(5) . . ?
C16 C17 H17 119.7 . . ?
C18 C17 H17 119.7 . . ?
C13 C18 C17 118.6(4) . . ?
C13 C18 C19 121.3(4) . . ?
C17 C18 C19 120.1(4) . . ?
C20 C19 N3 107.1(3) . . ?
C20 C19 C18 129.6(4) . . ?
N3 C19 C18 123.3(3) . . ?
N5 C20 C19 105.9(4) . . ?
N5 C20 H20 127.1 . . ?
C19 C20 H20 127.1 . . ?
C26 C21 C22 122.0(5) . . ?
C26 C21 N5 120.2(4) . . ?
C22 C21 N5 117.8(5) . . ?
C21 C22 C23 120.1(6) . . ?
C21 C22 H22 119.9 . . ?
C23 C22 H22 119.9 . . ?
C24 C23 C22 118.0(7) . . ?
C24 C23 H23 121.0 . . ?
C22 C23 H23 121.0 . . ?
C25 C24 C23 122.0(5) . . ?
C25 C24 H24 119.0 . . ?
C23 C24 H24 119.0 . . ?
C24 C25 C26 118.9(6) . . ?
C24 C25 H25 120.6 . . ?
C26 C25 H25 120.6 . . ?
C21 C26 C25 119.1(5) . . ?
C21 C26 H26 120.5 . . ?
C25 C26 H26 120.5 . . ?
C28 C27 C32 119.7(4) . . ?
C28 C27 N2 120.0(3) . . ?
C32 C27 N2 120.3(3) . . ?
C29 C28 C27 121.4(4) . . ?
C29 C28 H28 119.3 . . ?
C27 C28 H28 119.3 . . ?
C28 C29 C30 119.4(4) . . ?
C28 C29 H29 120.3 . . ?
C30 C29 H29 120.3 . . ?
C31 C30 C29 120.1(4) . . ?
C31 C30 H30 120.0 . . ?
C29 C30 H30 120.0 . . ?
C30 C31 C32 121.9(4) . . ?
C30 C31 H31 119.0 . . ?
C32 C31 H31 119.0 . . ?
C27 C32 C31 117.2(3) . . ?
C27 C32 C33 124.8(4) . . ?
C31 C32 C33 117.9(3) . . ?
C34 C33 N6 106.4(3) . . ?
C34 C33 C32 129.0(4) . . ?
N6 C33 C32 124.4(3) . . ?
N8 C34 C33 105.7(3) . . ?
N8 C34 H34 127.2 . . ?
C33 C34 H34 127.2 . . ?
C36 C35 C40 120.1(4) . . ?
C36 C35 N8 120.3(4) . . ?
C40 C35 N8 119.1(4) . . ?
C35 C36 C37 118.6(6) . . ?
C35 C36 H36 120.7 . . ?
C37 C36 H36 120.7 . . ?
C38 C37 C36 122.4(6) . . ?
C38 C37 H37 118.8 . . ?
C36 C37 H37 118.8 . . ?
C37 C38 C39 118.7(5) . . ?
C37 C38 H38 120.7 . . ?
C39 C38 H38 120.7 . . ?
C38 C39 C40 120.6(6) . . ?
C38 C39 H39 119.7 . . ?
C40 C39 H39 119.7 . . ?
C35 C40 C39 118.8(5) . . ?
C35 C40 H40 120.6 . . ?
C39 C40 H40 120.6 . . ?
C42 C41 H41A 109.5 . . ?
C42 C41 H41B 109.5 . . ?
H41A C41 H41B 109.5 . . ?
C42 C41 H41C 109.5 . . ?
H41A C41 H41C 109.5 . . ?
H41B C41 H41C 109.5 . . ?
N9 C42 C41 177.7(6) . . ?

loop_
_geom_bond_atom_site_label_1
_geom_bond_atom_site_label_2
_geom_bond_distance
_geom_bond_site_symmetry_2
_geom_bond_publ_flag
Zn1 N6 2.090(3) . ?
Zn1 N3 2.135(3) . ?
Zn1 N1 2.147(3) . ?
Zn1 N2 2.182(3) . ?
Zn1 Cl1 2.2308(10) . ?
Zn2 N9 2.090(4) . ?
Zn2 Cl4 2.2196(15) . ?
Zn2 Cl2 2.2272(14) . ?
Zn2 Cl3 2.2443(12) . ?
N1 C1 1.275(5) . ?
N1 C13 1.424(5) . ?
N2 C12 1.283(5) . ?
N2 C27 1.423(5) . ?
N3 N4 1.326(4) . ?
N3 C19 1.376(5) . ?
N4 N5 1.341(5) . ?
N5 C20 1.341(5) . ?
N5 C21 1.442(5) . ?
N6 N7 1.313(4) . ?
N6 C33 1.373(5) . ?
N7 N8 1.341(4) . ?
N8 C34 1.347(5) . ?
N8 C35 1.439(5) . ?
N9 C42 1.143(6) . ?
C1 C2 1.470(5) . ?
C1 C12 1.507(6) . ?
C2 C3 1.372(6) . ?
C2 C7 1.419(5) . ?
C3 C4 1.414(6) . ?
C3 H3 0.9300 . ?
C4 C5 1.371(6) . ?
C4 H4 0.9300 . ?
C5 C6 1.397(6) . ?
C5 H5 0.9300 . ?
C6 C7 1.413(5) . ?
C6 C8 1.420(6) . ?
C7 C11 1.425(5) . ?
C8 C9 1.375(6) . ?
C8 H8 0.9300 . ?
C9 C10 1.428(5) . ?
C9 H9 0.9300 . ?
C10 C11 1.378(6) . ?
C10 H10 0.9300 . ?
C11 C12 1.482(5) . ?
C13 C14 1.382(5) . ?
C13 C18 1.391(6) . ?
C14 C15 1.400(6) . ?
C14 H14 0.9300 . ?
C15 C16 1.363(7) . ?
C15 H15 0.9300 . ?
C16 C17 1.375(6) . ?
C16 H16 0.9300 . ?
C17 C18 1.397(6) . ?
C17 H17 0.9300 . ?
C18 C19 1.475(5) . ?
C19 C20 1.357(6) . ?
C20 H20 0.9300 . ?
C21 C26 1.348(7) . ?
C21 C22 1.374(8) . ?
C22 C23 1.386(7) . ?
C22 H22 0.9300 . ?
C23 C24 1.379(10) . ?
C23 H23 0.9300 . ?
C24 C25 1.375(9) . ?
C24 H24 0.9300 . ?
C25 C26 1.403(7) . ?
C25 H25 0.9300 . ?
C26 H26 0.9300 . ?
C27 C28 1.392(5) . ?
C27 C32 1.411(5) . ?
C28 C29 1.373(6) . ?
C28 H28 0.9300 . ?
C29 C30 1.389(6) . ?
C29 H29 0.9300 . ?
C30 C31 1.365(6) . ?
C30 H30 0.9300 . ?
C31 C32 1.411(6) . ?
C31 H31 0.9300 . ?
C32 C33 1.461(5) . ?
C33 C34 1.368(5) . ?
C34 H34 0.9300 . ?
C35 C36 1.341(7) . ?
C35 C40 1.365(7) . ?
C36 C37 1.395(8) . ?
C36 H36 0.9300 . ?
C37 C38 1.311(10) . ?
C37 H37 0.9300 . ?
C38 C39 1.350(9) . ?
C38 H38 0.9300 . ?
C39 C40 1.397(7) . ?
C39 H39 0.9300 . ?
C40 H40 0.9300 . ?
C41 C42 1.447(7) . ?
C41 H41A 0.9600 . ?
C41 H41B 0.9600 . ?
C41 H41C 0.9600 . ?

loop_
_geom_torsion_atom_site_label_1
_geom_torsion_atom_site_label_2
_geom_torsion_atom_site_label_3
_geom_torsion_atom_site_label_4
_geom_torsion
_geom_torsion_site_symmetry_1
_geom_torsion_site_symmetry_2
_geom_torsion_site_symmetry_3
_geom_torsion_site_symmetry_4
_geom_torsion_publ_flag
N6 Zn1 N1 C1 -33.6(4) . . . . ?
N3 Zn1 N1 C1 -109.2(3) . . . . ?
N2 Zn1 N1 C1 16.2(3) . . . . ?
Cl1 Zn1 N1 C1 138.8(2) . . . . ?
N6 Zn1 N1 C13 129.6(3) . . . . ?
N3 Zn1 N1 C13 54.0(3) . . . . ?
N2 Zn1 N1 C13 179.3(3) . . . . ?
Cl1 Zn1 N1 C13 -58.0(3) . . . . ?
N6 Zn1 N2 C12 143.0(2) . . . . ?
N3 Zn1 N2 C12 52.5(3) . . . . ?
N1 Zn1 N2 C12 -14.5(2) . . . . ?
Cl1 Zn1 N2 C12 -115.1(2) . . . . ?
N6 Zn1 N2 C27 -34.8(3) . . . . ?
N3 Zn1 N2 C27 -125.2(3) . . . . ?
N1 Zn1 N2 C27 167.8(3) . . . . ?
Cl1 Zn1 N2 C27 67.1(3) . . . . ?
N6 Zn1 N3 N4 -1.0(3) . . . . ?
N1 Zn1 N3 N4 150.0(3) . . . . ?
N2 Zn1 N3 N4 83.6(3) . . . . ?
Cl1 Zn1 N3 N4 -107.6(3) . . . . ?
N6 Zn1 N3 C19 -179.3(3) . . . . ?
N1 Zn1 N3 C19 -28.3(3) . . . . ?
N2 Zn1 N3 C19 -94.7(3) . . . . ?
Cl1 Zn1 N3 C19 74.2(3) . . . . ?
C19 N3 N4 N5 0.0(4) . . . . ?
Zn1 N3 N4 N5 -178.6(2) . . . . ?
N3 N4 N5 C20 0.5(4) . . . . ?
N3 N4 N5 C21 -178.7(3) . . . . ?
N3 Zn1 N6 N7 -43.9(3) . . . . ?
N1 Zn1 N6 N7 -115.4(3) . . . . ?
N2 Zn1 N6 N7 -163.7(3) . . . . ?
Cl1 Zn1 N6 N7 72.1(3) . . . . ?
N3 Zn1 N6 C33 133.6(3) . . . . ?
N1 Zn1 N6 C33 62.1(4) . . . . ?
N2 Zn1 N6 C33 13.8(3) . . . . ?
Cl1 Zn1 N6 C33 -110.4(3) . . . . ?
C33 N6 N7 N8 -1.1(4) . . . . ?
Zn1 N6 N7 N8 176.9(2) . . . . ?
N6 N7 N8 C34 0.5(4) . . . . ?
N6 N7 N8 C35 -178.8(3) . . . . ?
C13 N1 C1 C2 -2.3(6) . . . . ?
Zn1 N1 C1 C2 161.4(3) . . . . ?
C13 N1 C1 C12 -179.5(3) . . . . ?
Zn1 N1 C1 C12 -15.8(4) . . . . ?
N1 C1 C2 C3 -3.4(7) . . . . ?
C12 C1 C2 C3 174.0(4) . . . . ?
N1 C1 C2 C7 -178.2(4) . . . . ?
C12 C1 C2 C7 -0.8(4) . . . . ?
C7 C2 C3 C4 -2.3(6) . . . . ?
C1 C2 C3 C4 -176.6(4) . . . . ?
C2 C3 C4 C5 0.5(6) . . . . ?
C3 C4 C5 C6 2.4(7) . . . . ?
C4 C5 C6 C7 -3.3(6) . . . . ?
C4 C5 C6 C8 175.6(4) . . . . ?
C5 C6 C7 C2 1.4(5) . . . . ?
C8 C6 C7 C2 -177.6(3) . . . . ?
C5 C6 C7 C11 177.8(3) . . . . ?
C8 C6 C7 C11 -1.2(5) . . . . ?
C3 C2 C7 C6 1.4(5) . . . . ?
C1 C2 C7 C6 177.1(3) . . . . ?
C3 C2 C7 C11 -175.3(3) . . . . ?
C1 C2 C7 C11 0.4(4) . . . . ?
C5 C6 C8 C9 -175.5(4) . . . . ?
C7 C6 C8 C9 3.4(5) . . . . ?
C6 C8 C9 C10 -2.4(6) . . . . ?
C8 C9 C10 C11 -1.0(6) . . . . ?
C9 C10 C11 C7 3.1(5) . . . . ?
C9 C10 C11 C12 175.4(4) . . . . ?
C6 C7 C11 C10 -2.0(5) . . . . ?
C2 C7 C11 C10 174.6(3) . . . . ?
C6 C7 C11 C12 -176.5(3) . . . . ?
C2 C7 C11 C12 0.1(4) . . . . ?
C27 N2 C12 C11 14.9(6) . . . . ?
Zn1 N2 C12 C11 -162.9(4) . . . . ?
C27 N2 C12 C1 -171.0(3) . . . . ?
Zn1 N2 C12 C1 11.2(4) . . . . ?
C10 C11 C12 N2 0.9(7) . . . . ?
C7 C11 C12 N2 173.9(4) . . . . ?
C10 C11 C12 C1 -173.6(4) . . . . ?
C7 C11 C12 C1 -0.6(4) . . . . ?
N1 C1 C12 N2 3.1(5) . . . . ?
C2 C1 C12 N2 -174.9(3) . . . . ?
N1 C1 C12 C11 178.8(3) . . . . ?
C2 C1 C12 C11 0.9(4) . . . . ?
C1 N1 C13 C14 -69.3(5) . . . . ?
Zn1 N1 C13 C14 128.8(3) . . . . ?
C1 N1 C13 C18 112.5(4) . . . . ?
Zn1 N1 C13 C18 -49.4(4) . . . . ?
C18 C13 C14 C15 -2.3(6) . . . . ?
N1 C13 C14 C15 179.6(3) . . . . ?
C13 C14 C15 C16 1.0(6) . . . . ?
C14 C15 C16 C17 0.6(7) . . . . ?
C15 C16 C17 C18 -1.1(7) . . . . ?
C14 C13 C18 C17 1.8(5) . . . . ?
N1 C13 C18 C17 -180.0(3) . . . . ?
C14 C13 C18 C19 -179.1(3) . . . . ?
N1 C13 C18 C19 -0.9(5) . . . . ?
C16 C17 C18 C13 -0.2(6) . . . . ?
C16 C17 C18 C19 -179.2(4) . . . . ?
N4 N3 C19 C20 -0.4(4) . . . . ?
Zn1 N3 C19 C20 178.0(3) . . . . ?
N4 N3 C19 C18 179.4(3) . . . . ?
Zn1 N3 C19 C18 -2.2(5) . . . . ?
C13 C18 C19 C20 -153.0(4) . . . . ?
C17 C18 C19 C20 26.0(6) . . . . ?
C13 C18 C19 N3 27.2(5) . . . . ?
C17 C18 C19 N3 -153.8(4) . . . . ?
N4 N5 C20 C19 -0.8(4) . . . . ?
C21 N5 C20 C19 178.4(4) . . . . ?
N3 C19 C20 N5 0.7(4) . . . . ?
C18 C19 C20 N5 -179.1(4) . . . . ?
C20 N5 C21 C26 -25.2(7) . . . . ?
N4 N5 C21 C26 153.9(4) . . . . ?
C20 N5 C21 C22 156.4(5) . . . . ?
N4 N5 C21 C22 -24.5(6) . . . . ?
C26 C21 C22 C23 0.1(9) . . . . ?
N5 C21 C22 C23 178.5(6) . . . . ?
C21 C22 C23 C24 0.7(11) . . . . ?
C22 C23 C24 C25 -0.2(12) . . . . ?
C23 C24 C25 C26 -1.0(9) . . . . ?
C22 C21 C26 C25 -1.3(7) . . . . ?
N5 C21 C26 C25 -179.7(4) . . . . ?
C24 C25 C26 C21 1.8(7) . . . . ?
C12 N2 C27 C28 41.4(5) . . . . ?
Zn1 N2 C27 C28 -141.0(3) . . . . ?
C12 N2 C27 C32 -142.8(3) . . . . ?
Zn1 N2 C27 C32 34.8(4) . . . . ?
C32 C27 C28 C29 5.8(6) . . . . ?
N2 C27 C28 C29 -178.4(3) . . . . ?
C27 C28 C29 C30 -1.2(6) . . . . ?
C28 C29 C30 C31 -3.6(6) . . . . ?
C29 C30 C31 C32 3.7(6) . . . . ?
C28 C27 C32 C31 -5.5(5) . . . . ?
N2 C27 C32 C31 178.7(3) . . . . ?
C28 C27 C32 C33 173.4(3) . . . . ?
N2 C27 C32 C33 -2.3(5) . . . . ?
C30 C31 C32 C27 0.8(6) . . . . ?
C30 C31 C32 C33 -178.2(4) . . . . ?
N7 N6 C33 C34 1.2(4) . . . . ?
Zn1 N6 C33 C34 -176.4(3) . . . . ?
N7 N6 C33 C32 -174.2(3) . . . . ?
Zn1 N6 C33 C32 8.1(5) . . . . ?
C27 C32 C33 C34 165.2(4) . . . . ?
C31 C32 C33 C34 -15.9(6) . . . . ?
C27 C32 C33 N6 -20.5(6) . . . . ?
C31 C32 C33 N6 158.5(4) . . . . ?
N7 N8 C34 C33 0.2(4) . . . . ?
C35 N8 C34 C33 179.4(4) . . . . ?
N6 C33 C34 N8 -0.9(4) . . . . ?
C32 C33 C34 N8 174.3(4) . . . . ?
N7 N8 C35 C36 -175.4(6) . . . . ?
C34 N8 C35 C36 5.5(8) . . . . ?
N7 N8 C35 C40 -2.9(6) . . . . ?
C34 N8 C35 C40 177.9(4) . . . . ?
C40 C35 C36 C37 3.9(11) . . . . ?
N8 C35 C36 C37 176.3(7) . . . . ?
C35 C36 C37 C38 3.5(15) . . . . ?
C36 C37 C38 C39 -9.6(15) . . . . ?
C37 C38 C39 C40 8.4(12) . . . . ?
C36 C35 C40 C39 -4.9(9) . . . . ?
N8 C35 C40 C39 -177.4(5) . . . . ?
C38 C39 C40 C35 -1.2(9) . . . . ?

loop_
_platon_squeeze_void_nr
_platon_squeeze_void_average_x
_platon_squeeze_void_average_y
_platon_squeeze_void_average_z
_platon_squeeze_void_volume
_platon_squeeze_void_count_electrons
_platon_squeeze_void_content
1 0.000 0.500 0.500 142 24 ' '
